data_7244083
loop_
_publ_author_name
'Wu, Junkun'
'Yan, Xiaohui'
'Guo, Wenbin'
'Wang, Xiaoming'
'Yin, Congling'
'Kuang, Xiaojun'

_publ_section_title
;
 Molecule-like cluster magnetism and cationic order in the new hexagonal
 perovskite Ba4Sn1.1Mn2.9O12
;
_journal_issue 63
_journal_name_full 'RSC Advances'
_journal_page_first 40235
_journal_page_last 40242
_journal_paper_doi 10.1039/D1RA07841K
_journal_volume 11
_journal_year 2021
_chemical_formula_sum 'Ba4 Mn2.9 O12 Sn1.1'
_chemical_formula_weight 1031.23
_chemical_name_mineral 'ordered hexagonal perovskite'
_space_group_IT_number 166
_space_group_name_Hall '-R 3 2"'
_space_group_name_H-M_alt 'R -3 m :H'
_symmetry_cell_setting hexagonal
_symmetry_Int_Tables_number 166
_symmetry_space_group_name_H-M 'R -3 m :H'
_audit_update_record
;
2021-10-21 deposited with the CCDC.	2021-12-08 downloaded from the CCDC.
;
_cell_angle_alpha 90
_cell_angle_beta 90
_cell_angle_gamma 120
_cell_formula_units_Z 3
_cell_length_a 5.72904(3)
_cell_length_b 5.72904(3)
_cell_length_c 28.1637(3)
_cell_measurement_reflns_used 488
_cell_measurement_temperature 298
_cell_measurement_theta_max 60
_cell_measurement_theta_min 2.5
_cell_volume 800.542(10)
_diffrn_ambient_temperature 298
_diffrn_measured_fraction_theta_full 1.000
_diffrn_measurement_device_type 'PANalytical XPERT-PRO'
_diffrn_radiation_wavelength 1.5418
_diffrn_reflns_av_R_equivalents 0.1
_diffrn_reflns_number 3904
_exptl_crystal_description dark
_cod_data_source_file d1ra07841k1.cif
_cod_data_source_block Ba40Sn11Mn29O120
_cod_depositor_comments
;
The following automatic conversions were performed:

data item '_symmetry_cell_setting' value 'Hexagonal' was changed to
'hexagonal' in accordance with the
/home/data/users/saulius/crontab/automatic-downloads/rss-feeds/RSC/lib/dictionaries/cif_core.dic
dictionary named 'cif_core.dic' version 2.4.2 last updated on
2011-04-26.

Automatic conversion script
Id: cif_fix_values 7556 2019-12-06 15:28:31Z antanas 
;
_cod_original_cell_volume 800.54(1)
_cod_original_sg_symbol_H-M 'R -3 m'
_cod_original_formula_sum Ba4Sn1.1Mn2.9O12
_cod_database_code 7244083

loop_
_symmetry_equiv_pos_as_xyz
'x, y, z '
'-x, -y, -z '
'-x+y, -x, z '
'-x+y, y, z '
'-y, -x, z '
'-y, x-y, z '
'y, -x+y, -z '
'y, x, -z '
'x-y, -y, -z '
'x-y, x, -z '
'-x, -x+y, -z '
'x, x-y, z '
'x-1/3, y+1/3, z+1/3 '
'-x-1/3, -y+1/3, -z+1/3 '
'-x+y-1/3, -x+1/3, z+1/3 '
'-x+y-1/3, y+1/3, z+1/3 '
'-y-1/3, -x+1/3, z+1/3 '
'-y-1/3, x-y+1/3, z+1/3 '
'y-1/3, -x+y+1/3, -z+1/3 '
'y-1/3, x+1/3, -z+1/3 '
'x-y-1/3, -y+1/3, -z+1/3 '
'x-y-1/3, x+1/3, -z+1/3 '
'-x-1/3, -x+y+1/3, -z+1/3 '
'x-1/3, x-y+1/3, z+1/3 '
'x+1/3, y-1/3, z-1/3 '
'-x+1/3, -y-1/3, -z-1/3 '
'-x+y+1/3, -x-1/3, z-1/3 '
'-x+y+1/3, y-1/3, z-1/3 '
'-y+1/3, -x-1/3, z-1/3 '
'-y+1/3, x-y-1/3, z-1/3 '
'y+1/3, -x+y-1/3, -z-1/3 '
'y+1/3, x-1/3, -z-1/3 '
'x-y+1/3, -y-1/3, -z-1/3 '
'x-y+1/3, x-1/3, -z-1/3 '
'-x+1/3, -x+y-1/3, -z-1/3 '
'x+1/3, x-y-1/3, z-1/3 '

loop_
_atom_site_aniso_label
_atom_site_aniso_U_11
_atom_site_aniso_U_22
_atom_site_aniso_U_33
_atom_site_aniso_U_12
_atom_site_aniso_U_13
_atom_site_aniso_U_23
O2 0.01159 0.01159 0.01159 0 0 0

loop_
_atom_site_label
_atom_site_type_symbol
_atom_site_Wyckoff_symbol
_atom_site_fract_x
_atom_site_fract_y
_atom_site_fract_z
_atom_site_occupancy
_atom_site_B_iso_or_equiv
Sn1 Sn a 0 0 0 0.88 0.83(3)
Mn1 Mn a 0 0 0 0.12 0.83(3)
Ba1 Ba c 0.6666667 0.3333333 0.04672(5) 1 0.94(7)
Ba2 Ba c 0 0 0.12840(4) 1 0.88(7)
Mn2 Mn c 0.3333333 0.6666667 0.07695(8) 0.89 1.46(5)
Sn2 Sn c 0.3333333 0.6666667 0.07695(8) 0.11 1.46(5)
Mn3 Mn b 0.3333333 0.6666667 0.1666667 1 1.19(6)
O1 O h 0.48062(9) 0.51938(9) 0.12380(4) 1 1.07(6)
O2 O h 0.49856(11) 0.50144(11) 0.29189(4) 1 1.20(6)

loop_
_atom_type_symbol
_atom_type_oxidation_number
Ba +2
Sn +4
Mn +4
O -2

loop_
_geom_angle_atom_site_label_1
_geom_angle_atom_site_label_2
_geom_angle_atom_site_label_3
_geom_angle
_geom_angle_site_symmetry_1
_geom_angle_site_symmetry_2
_geom_angle_site_symmetry_3
O1 Ba1 O1 68.256 1_555 1_555 6_655

loop_
_geom_bond_atom_site_label_1
_geom_bond_atom_site_label_2
_geom_bond_distance
_geom_bond_site_symmetry_1
_geom_bond_site_symmetry_2
Ba1 O1 2.84971 1_555 6_655

loop_
_cod_changelog_entry_id
_cod_changelog_entry_author
_cod_changelog_entry_date
_cod_changelog_entry_text
1 'Vaitkus, Antanas' 2023-12-08T16:45:00+02:00
;
 Changed data name '_atom_site_symmetry_multiplicity' to
 '_atom_site_Wyckoff_symbol'.
;
